data_7715317
loop_
_publ_author_name
'Dorow, Richard C. C.'
'Liebing, Phil'
'G&#xf6;rls, Helmar'
'Westerhausen, Matthias'

_publ_section_title
;
 Coordination chemistry of alkali metal dimesityl-thio- and
 dimesityl-selenophosphinites
 [(L)<sub>2</sub>A-EPMes<sub>2</sub>]<sub>2</sub> (A = Li, Na, K; E = S,
 Se; L = THF, THP) and [(18C6)K-SPMes<sub>2</sub>].
;
_journal_issue 12
_journal_name_full 'Dalton transactions (Cambridge, England : 2003)'
_journal_page_first 5711
_journal_page_last 5720
_journal_paper_doi 10.1039/d4dt00264d
_journal_volume 53
_journal_year 2024
_chemical_formula_moiety 'C48 H76 N4 Na2 O2 P2'
_chemical_formula_sum 'C48 H76 N4 Na2 O2 P2'
_chemical_formula_weight 849.04
_space_group_crystal_system monoclinic
_space_group_IT_number 14
_space_group_name_Hall '-P 2yn'
_space_group_name_H-M_alt 'P 1 21/n 1'
_atom_sites_solution_hydrogens geom
_atom_sites_solution_primary direct
_atom_sites_solution_secondary difmap
_audit_creation_method SHELXL-2018/3
_audit_update_record
;
2022-07-05 deposited with the CCDC.	2024-02-29 downloaded from the CCDC.
;
_cell_angle_alpha 90
_cell_angle_beta 92.363(2)
_cell_angle_gamma 90
_cell_formula_units_Z 2
_cell_length_a 12.5768(3)
_cell_length_b 15.2815(4)
_cell_length_c 13.3242(3)
_cell_measurement_reflns_used 17389
_cell_measurement_temperature 133(2)
_cell_measurement_theta_max 27.427
_cell_measurement_theta_min 2.029
_cell_volume 2558.63(11)
_computing_cell_refinement DENZO
_computing_data_collection COLLECT
_computing_data_reduction DENZO
_computing_molecular_graphics SHELXTL/PC
_computing_publication_material 'SHELXL-2018/3 (Sheldrick, 2018)'
_computing_structure_refinement 'SHELXL-2018/3 (Sheldrick, 2018)'
_computing_structure_solution 'SHELXS-97 (Sheldrick, 2008)'
_diffrn_ambient_temperature 133(2)
_diffrn_measured_fraction_theta_full 0.996
_diffrn_measured_fraction_theta_max 0.994
_diffrn_measurement_device_type KappaCCD
_diffrn_measurement_method 'phi + omega - scans'
_diffrn_radiation_type MoK\a
_diffrn_radiation_wavelength 0.71073
_diffrn_reflns_av_R_equivalents 0.0332
_diffrn_reflns_av_unetI/netI 0.0287
_diffrn_reflns_Laue_measured_fraction_full 0.996
_diffrn_reflns_Laue_measured_fraction_max 0.994
_diffrn_reflns_limit_h_max 16
_diffrn_reflns_limit_h_min -15
_diffrn_reflns_limit_k_max 19
_diffrn_reflns_limit_k_min -19
_diffrn_reflns_limit_l_max 17
_diffrn_reflns_limit_l_min -15
_diffrn_reflns_number 17389
_diffrn_reflns_point_group_measured_fraction_full 0.996
_diffrn_reflns_point_group_measured_fraction_max 0.994
_diffrn_reflns_theta_full 25.242
_diffrn_reflns_theta_max 27.427
_diffrn_reflns_theta_min 2.029
_exptl_absorpt_coefficient_mu 0.140
_exptl_absorpt_correction_T_max 0.7456
_exptl_absorpt_correction_T_min 0.6779
_exptl_absorpt_correction_type multi-scan
_exptl_absorpt_process_details
; 
 SADABS 2016/2: Krause, L., Herbst-Irmer, R., Sheldrick G.M. & Stalke D., 
 J. Appl. Cryst. 48 (2015) 3-10 
;
_exptl_crystal_colour colourless
_exptl_crystal_density_diffrn 1.102
_exptl_crystal_density_method 'not measured'
_exptl_crystal_description prism
_exptl_crystal_F_000 920
_exptl_crystal_size_max 0.121
_exptl_crystal_size_mid 0.102
_exptl_crystal_size_min 0.098
_refine_diff_density_max 0.729
_refine_diff_density_min -0.364
_refine_diff_density_rms 0.054
_refine_ls_extinction_method none
_refine_ls_goodness_of_fit_ref 1.054
_refine_ls_hydrogen_treatment constr
_refine_ls_matrix_type full
_refine_ls_number_parameters 272
_refine_ls_number_reflns 5815
_refine_ls_number_restraints 0
_refine_ls_restrained_S_all 1.054
_refine_ls_R_factor_all 0.0716
_refine_ls_R_factor_gt 0.0589
_refine_ls_shift/su_max 0.007
_refine_ls_shift/su_mean 0.000
_refine_ls_structure_factor_coef Fsqd
_refine_ls_weighting_details 'w=1/[\s^2^(Fo^2^)+(0.0802P)^2^+1.7917P] where P=(Fo^2^+2Fc^2^)/3'
_refine_ls_weighting_scheme calc
_refine_ls_wR_factor_gt 0.1577
_refine_ls_wR_factor_ref 0.1683
_reflns_Friedel_coverage 0.000
_reflns_number_gt 4881
_reflns_number_total 5815
_reflns_threshold_expression 'I > 2\s(I)'
_cod_data_source_file d4dt00264d2.cif
_cod_data_source_block FO6257_Haerling
_cod_depositor_comments 'Adding full bibliography for 7715309--7715318.cif.'
_cod_original_sg_symbol_H-M 'P 21/n'
_cod_database_code 7715317
_shelx_shelxl_version_number 2018/3
_shelx_space_group_comment
; 
The symmetry employed for this shelxl refinement is uniquely defined 
by the following loop, which should always be used as a source of 
symmetry information in preference to the above space-group names. 
They are only intended as comments. 
;
_shelx_estimated_absorpt_t_min 0.983
_shelx_estimated_absorpt_t_max 0.986

loop_
_space_group_symop_operation_xyz
'x, y, z'
'-x+1/2, y+1/2, -z+1/2'
'-x, -y, -z'
'x-1/2, -y-1/2, z-1/2'

loop_
_atom_site_label
_atom_site_type_symbol
_atom_site_fract_x
_atom_site_fract_y
_atom_site_fract_z
_atom_site_U_iso_or_equiv
_atom_site_adp_type
_atom_site_occupancy
_atom_site_site_symmetry_order
_atom_site_calc_flag
_atom_site_refinement_flags_posn
_atom_site_refinement_flags_adp
_atom_site_refinement_flags_occupancy
_atom_site_disorder_assembly
_atom_site_disorder_group
P1 P 0.61802(4) 0.48936(3) 0.70385(4) 0.03131(15) Uani 1 1 d . . . . .
Na1 Na 0.50052(7) 0.60238(6) 0.48315(7) 0.0421(2) Uani 1 1 d . . . . .
O1 O 0.57922(12) 0.51454(10) 0.59462(11) 0.0393(4) Uani 1 1 d . . . . .
N1 N 0.56450(18) 0.73887(14) 0.39235(16) 0.0518(5) Uani 1 1 d . . . . .
N2 N 0.38212(16) 0.72221(14) 0.53852(16) 0.0489(5) Uani 1 1 d . . . . .
C1 C 0.76624(15) 0.49778(12) 0.71582(14) 0.0289(4) Uani 1 1 d . . . . .
C2 C 0.83453(16) 0.50999(13) 0.63491(15) 0.0330(4) Uani 1 1 d . . . . .
C3 C 0.94447(17) 0.50685(14) 0.65282(16) 0.0367(4) Uani 1 1 d . . . . .
H3A H 0.989024 0.516106 0.597938 0.044 Uiso 1 1 calc R U . . .
C4 C 0.99203(17) 0.49085(14) 0.74693(17) 0.0372(4) Uani 1 1 d . . . . .
C5 C 0.92439(16) 0.47647(14) 0.82547(16) 0.0350(4) Uani 1 1 d . . . . .
H5A H 0.954448 0.464165 0.890523 0.042 Uiso 1 1 calc R U . . .
C6 C 0.81415(16) 0.47957(12) 0.81164(15) 0.0309(4) Uani 1 1 d . . . . .
C7 C 0.79503(19) 0.52929(18) 0.52811(16) 0.0455(5) Uani 1 1 d . . . . .
H7A H 0.851056 0.515317 0.481706 0.068 Uiso 1 1 calc R U . . .
H7B H 0.776543 0.591421 0.522039 0.068 Uiso 1 1 calc R U . . .
H7C H 0.731964 0.493618 0.511590 0.068 Uiso 1 1 calc R U . . .
C8 C 1.11195(18) 0.48891(18) 0.7628(2) 0.0503(6) Uani 1 1 d . . . . .
H8A H 1.142809 0.540101 0.730594 0.075 Uiso 1 1 calc R U . . .
H8B H 1.140026 0.435427 0.733119 0.075 Uiso 1 1 calc R U . . .
H8C H 1.130610 0.489937 0.834921 0.075 Uiso 1 1 calc R U . . .
C9 C 0.74748(17) 0.46261(16) 0.90179(15) 0.0398(5) Uani 1 1 d . . . . .
H9A H 0.792852 0.439135 0.956974 0.060 Uiso 1 1 calc R U . . .
H9B H 0.691466 0.420217 0.883657 0.060 Uiso 1 1 calc R U . . .
H9C H 0.715019 0.517519 0.923030 0.060 Uiso 1 1 calc R U . . .
C10 C 0.57946(15) 0.58466(13) 0.78280(14) 0.0313(4) Uani 1 1 d . . . . .
C11 C 0.62256(15) 0.66990(14) 0.77664(14) 0.0329(4) Uani 1 1 d . . . . .
C12 C 0.58749(17) 0.73652(15) 0.83890(16) 0.0386(5) Uani 1 1 d . . . . .
H12A H 0.617179 0.793402 0.833494 0.046 Uiso 1 1 calc R U . . .
C13 C 0.51033(18) 0.72173(16) 0.90853(17) 0.0433(5) Uani 1 1 d . . . . .
C14 C 0.46483(17) 0.63953(17) 0.91141(17) 0.0431(5) Uani 1 1 d . . . . .
H14A H 0.409909 0.629180 0.956810 0.052 Uiso 1 1 calc R U . . .
C15 C 0.49679(16) 0.57080(15) 0.84972(15) 0.0367(4) Uani 1 1 d . . . . .
C16 C 0.70490(17) 0.69381(15) 0.70168(16) 0.0396(5) Uani 1 1 d . . . . .
H16A H 0.709306 0.757634 0.696040 0.059 Uiso 1 1 calc R U . . .
H16B H 0.684377 0.668797 0.635977 0.059 Uiso 1 1 calc R U . . .
H16C H 0.774356 0.670477 0.724454 0.059 Uiso 1 1 calc R U . . .
C17 C 0.4767(2) 0.7946(2) 0.9782(2) 0.0629(8) Uani 1 1 d . . . . .
H17A H 0.424541 0.771947 1.024261 0.094 Uiso 1 1 calc R U . . .
H17B H 0.444762 0.842458 0.938316 0.094 Uiso 1 1 calc R U . . .
H17C H 0.539146 0.816440 1.016902 0.094 Uiso 1 1 calc R U . . .
C18 C 0.43866(19) 0.48460(17) 0.8565(2) 0.0493(6) Uani 1 1 d . . . . .
H18A H 0.384611 0.488936 0.907172 0.074 Uiso 1 1 calc R U . . .
H18B H 0.489461 0.438285 0.875571 0.074 Uiso 1 1 calc R U . . .
H18C H 0.404221 0.470685 0.791121 0.074 Uiso 1 1 calc R U . . .
C19 C 0.6794(2) 0.7546(2) 0.4016(3) 0.0691(8) Uani 1 1 d . . . . .
H19A H 0.696058 0.810258 0.369192 0.104 Uiso 1 1 calc R U . . .
H19B H 0.717046 0.706970 0.368962 0.104 Uiso 1 1 calc R U . . .
H19C H 0.701992 0.757187 0.472814 0.104 Uiso 1 1 calc R U . . .
C20 C 0.5304(3) 0.7383(2) 0.2861(2) 0.0807(11) Uani 1 1 d . . . . .
H20A H 0.543169 0.795998 0.256806 0.121 Uiso 1 1 calc R U . . .
H20B H 0.454355 0.724495 0.279518 0.121 Uiso 1 1 calc R U . . .
H20C H 0.570912 0.693986 0.250621 0.121 Uiso 1 1 calc R U . . .
C21 C 0.5123(3) 0.81031(19) 0.4456(3) 0.0670(8) Uani 1 1 d . . . . .
H21A H 0.516771 0.864161 0.404665 0.080 Uiso 1 1 calc R U . . .
H21B H 0.552758 0.820992 0.509717 0.080 Uiso 1 1 calc R U . . .
C22 C 0.3984(3) 0.7954(2) 0.4682(3) 0.0737(9) Uani 1 1 d . . . . .
H22A H 0.369426 0.849656 0.497233 0.088 Uiso 1 1 calc R U . . .
H22B H 0.357589 0.783469 0.404526 0.088 Uiso 1 1 calc R U . . .
C23 C 0.4040(3) 0.7502(2) 0.6423(2) 0.0739(9) Uani 1 1 d . . . . .
H23A H 0.352484 0.795162 0.660104 0.111 Uiso 1 1 calc R U . . .
H23B H 0.476139 0.774297 0.649017 0.111 Uiso 1 1 calc R U . . .
H23C H 0.397976 0.699903 0.687349 0.111 Uiso 1 1 calc R U . . .
C24 C 0.2705(3) 0.6960(3) 0.5285(3) 0.0925(12) Uani 1 1 d . . . . .
H24A H 0.225157 0.745525 0.545659 0.139 Uiso 1 1 calc R U . . .
H24B H 0.257784 0.647106 0.574092 0.139 Uiso 1 1 calc R U . . .
H24C H 0.253640 0.677814 0.459170 0.139 Uiso 1 1 calc R U . . .

loop_
_atom_site_aniso_label
_atom_site_aniso_U_11
_atom_site_aniso_U_22
_atom_site_aniso_U_33
_atom_site_aniso_U_23
_atom_site_aniso_U_13
_atom_site_aniso_U_12
P1 0.0311(3) 0.0357(3) 0.0271(3) -0.00054(19) -0.00010(19) -0.00769(19)
Na1 0.0469(5) 0.0383(5) 0.0403(5) 0.0022(4) -0.0082(4) -0.0083(4)
O1 0.0394(8) 0.0509(9) 0.0269(7) -0.0013(6) -0.0064(6) -0.0070(6)
N1 0.0646(13) 0.0428(11) 0.0473(11) 0.0062(9) -0.0037(10) -0.0065(10)
N2 0.0448(11) 0.0536(12) 0.0470(11) 0.0050(9) -0.0144(9) -0.0009(9)
C1 0.0304(9) 0.0289(9) 0.0273(9) -0.0010(7) 0.0018(7) -0.0037(7)
C2 0.0374(10) 0.0324(10) 0.0294(9) -0.0010(7) 0.0057(8) -0.0028(8)
C3 0.0376(10) 0.0361(10) 0.0372(11) -0.0017(8) 0.0125(8) -0.0013(8)
C4 0.0332(10) 0.0347(10) 0.0438(11) -0.0025(8) 0.0049(8) 0.0027(8)
C5 0.0357(10) 0.0354(10) 0.0338(10) 0.0017(8) -0.0003(8) 0.0029(8)
C6 0.0341(9) 0.0292(9) 0.0297(9) 0.0007(7) 0.0034(7) 0.0001(7)
C7 0.0447(12) 0.0644(15) 0.0280(10) 0.0034(10) 0.0093(9) -0.0064(11)
C8 0.0338(11) 0.0579(15) 0.0596(15) 0.0004(12) 0.0066(10) 0.0039(10)
C9 0.0367(10) 0.0532(13) 0.0295(10) 0.0078(9) 0.0019(8) 0.0036(9)
C10 0.0276(9) 0.0403(10) 0.0259(8) 0.0016(7) -0.0029(7) -0.0006(8)
C11 0.0300(9) 0.0402(11) 0.0281(9) 0.0004(8) -0.0044(7) 0.0000(8)
C12 0.0371(10) 0.0408(11) 0.0371(11) -0.0026(9) -0.0064(8) 0.0042(9)
C13 0.0386(11) 0.0521(13) 0.0386(11) -0.0045(10) -0.0040(9) 0.0133(10)
C14 0.0329(10) 0.0608(14) 0.0359(11) 0.0051(10) 0.0059(8) 0.0116(10)
C15 0.0297(9) 0.0477(12) 0.0326(10) 0.0058(9) 0.0006(8) 0.0023(8)
C16 0.0437(11) 0.0371(11) 0.0383(11) -0.0005(8) 0.0048(9) -0.0084(9)
C17 0.0548(15) 0.0700(19) 0.0644(17) -0.0187(14) 0.0078(13) 0.0194(13)
C18 0.0388(12) 0.0553(14) 0.0548(14) 0.0080(11) 0.0155(10) -0.0061(10)
C19 0.0655(18) 0.0616(18) 0.080(2) 0.0180(16) -0.0007(16) -0.0038(14)
C20 0.122(3) 0.0620(19) 0.0559(17) 0.0118(14) -0.0201(18) -0.0314(19)
C21 0.0756(19) 0.0416(14) 0.084(2) 0.0116(14) 0.0035(16) 0.0008(13)
C22 0.071(2) 0.0660(19) 0.083(2) 0.0200(17) -0.0044(17) 0.0109(16)
C23 0.082(2) 0.079(2) 0.0595(18) -0.0033(16) -0.0130(16) 0.0193(17)
C24 0.0602(19) 0.098(3) 0.117(3) 0.005(2) -0.026(2) -0.0109(19)

loop_
_atom_type_symbol
_atom_type_description
_atom_type_scat_dispersion_real
_atom_type_scat_dispersion_imag
_atom_type_scat_source
C C 0.0033 0.0016 'International Tables Vol C Tables 4.2.6.8 and 6.1.1.4'
H H 0.0000 0.0000 'International Tables Vol C Tables 4.2.6.8 and 6.1.1.4'
N N 0.0061 0.0033 'International Tables Vol C Tables 4.2.6.8 and 6.1.1.4'
O O 0.0106 0.0060 'International Tables Vol C Tables 4.2.6.8 and 6.1.1.4'
Na Na 0.0362 0.0249 'International Tables Vol C Tables 4.2.6.8 and 6.1.1.4'
P P 0.1023 0.0942 'International Tables Vol C Tables 4.2.6.8 and 6.1.1.4'

loop_
_geom_angle_atom_site_label_1
_geom_angle_atom_site_label_2
_geom_angle_atom_site_label_3
_geom_angle
_geom_angle_site_symmetry_1
_geom_angle_site_symmetry_3
_geom_angle_publ_flag
O1 P1 C1 109.53(8) . . ?
O1 P1 C10 104.68(9) . . ?
C1 P1 C10 100.32(8) . . ?
O1 P1 Na1 42.30(6) . 3_666 ?
C1 P1 Na1 122.11(6) . 3_666 ?
C10 P1 Na1 131.30(6) . 3_666 ?
O1 Na1 O1 90.34(6) . 3_666 ?
O1 Na1 N2 120.33(7) . . ?
O1 Na1 N2 117.00(7) 3_666 . ?
O1 Na1 N1 132.34(7) . . ?
O1 Na1 N1 124.46(7) 3_666 . ?
N2 Na1 N1 75.18(8) . . ?
O1 Na1 Na1 46.09(4) . 3_666 ?
O1 Na1 Na1 44.25(4) 3_666 3_666 ?
N2 Na1 Na1 132.80(7) . 3_666 ?
N1 Na1 Na1 151.36(8) . 3_666 ?
O1 Na1 P1 116.27(5) . 3_666 ?
O1 Na1 P1 27.52(4) 3_666 3_666 ?
N2 Na1 P1 106.85(5) . 3_666 ?
N1 Na1 P1 97.79(6) . 3_666 ?
Na1 Na1 P1 70.73(3) 3_666 3_666 ?
P1 O1 Na1 152.93(10) . . ?
P1 O1 Na1 110.18(9) . 3_666 ?
Na1 O1 Na1 89.66(6) . 3_666 ?
C20 N1 C19 109.3(3) . . ?
C20 N1 C21 110.6(3) . . ?
C19 N1 C21 107.2(2) . . ?
C20 N1 Na1 111.57(17) . . ?
C19 N1 Na1 115.00(17) . . ?
C21 N1 Na1 102.81(16) . . ?
C24 N2 C23 108.0(3) . . ?
C24 N2 C22 107.9(3) . . ?
C23 N2 C22 110.6(3) . . ?
C24 N2 Na1 110.8(2) . . ?
C23 N2 Na1 113.80(17) . . ?
C22 N2 Na1 105.58(18) . . ?
C6 C1 C2 117.55(17) . . ?
C6 C1 P1 116.68(14) . . ?
C2 C1 P1 125.27(15) . . ?
C3 C2 C1 119.53(18) . . ?
C3 C2 C7 116.83(18) . . ?
C1 C2 C7 123.61(18) . . ?
C4 C3 C2 123.22(19) . . ?
C4 C3 H3A 118.4 . . ?
C2 C3 H3A 118.4 . . ?
C3 C4 C5 116.90(19) . . ?
C3 C4 C8 121.3(2) . . ?
C5 C4 C8 121.8(2) . . ?
C6 C5 C4 122.08(19) . . ?
C6 C5 H5A 119.0 . . ?
C4 C5 H5A 119.0 . . ?
C5 C6 C1 120.68(18) . . ?
C5 C6 C9 118.03(18) . . ?
C1 C6 C9 121.29(17) . . ?
C2 C7 H7A 109.5 . . ?
C2 C7 H7B 109.5 . . ?
H7A C7 H7B 109.5 . . ?
C2 C7 H7C 109.5 . . ?
H7A C7 H7C 109.5 . . ?
H7B C7 H7C 109.5 . . ?
C4 C8 H8A 109.5 . . ?
C4 C8 H8B 109.5 . . ?
H8A C8 H8B 109.5 . . ?
C4 C8 H8C 109.5 . . ?
H8A C8 H8C 109.5 . . ?
H8B C8 H8C 109.5 . . ?
C6 C9 H9A 109.5 . . ?
C6 C9 H9B 109.5 . . ?
H9A C9 H9B 109.5 . . ?
C6 C9 H9C 109.5 . . ?
H9A C9 H9C 109.5 . . ?
H9B C9 H9C 109.5 . . ?
C15 C10 C11 117.93(19) . . ?
C15 C10 P1 116.89(16) . . ?
C11 C10 P1 125.09(15) . . ?
C12 C11 C10 120.38(19) . . ?
C12 C11 C16 117.25(19) . . ?
C10 C11 C16 122.35(18) . . ?
C13 C12 C11 121.7(2) . . ?
C13 C12 H12A 119.2 . . ?
C11 C12 H12A 119.2 . . ?
C14 C13 C12 117.9(2) . . ?
C14 C13 C17 121.5(2) . . ?
C12 C13 C17 120.5(2) . . ?
C13 C14 C15 122.4(2) . . ?
C13 C14 H14A 118.8 . . ?
C15 C14 H14A 118.8 . . ?
C14 C15 C10 119.6(2) . . ?
C14 C15 C18 117.8(2) . . ?
C10 C15 C18 122.6(2) . . ?
C11 C16 H16A 109.5 . . ?
C11 C16 H16B 109.5 . . ?
H16A C16 H16B 109.5 . . ?
C11 C16 H16C 109.5 . . ?
H16A C16 H16C 109.5 . . ?
H16B C16 H16C 109.5 . . ?
C13 C17 H17A 109.5 . . ?
C13 C17 H17B 109.5 . . ?
H17A C17 H17B 109.5 . . ?
C13 C17 H17C 109.5 . . ?
H17A C17 H17C 109.5 . . ?
H17B C17 H17C 109.5 . . ?
C15 C18 H18A 109.5 . . ?
C15 C18 H18B 109.5 . . ?
H18A C18 H18B 109.5 . . ?
C15 C18 H18C 109.5 . . ?
H18A C18 H18C 109.5 . . ?
H18B C18 H18C 109.5 . . ?
N1 C19 H19A 109.5 . . ?
N1 C19 H19B 109.5 . . ?
H19A C19 H19B 109.5 . . ?
N1 C19 H19C 109.5 . . ?
H19A C19 H19C 109.5 . . ?
H19B C19 H19C 109.5 . . ?
N1 C20 H20A 109.5 . . ?
N1 C20 H20B 109.5 . . ?
H20A C20 H20B 109.5 . . ?
N1 C20 H20C 109.5 . . ?
H20A C20 H20C 109.5 . . ?
H20B C20 H20C 109.5 . . ?
N1 C21 C22 115.8(3) . . ?
N1 C21 H21A 108.3 . . ?
C22 C21 H21A 108.3 . . ?
N1 C21 H21B 108.3 . . ?
C22 C21 H21B 108.3 . . ?
H21A C21 H21B 107.4 . . ?
N2 C22 C21 113.7(2) . . ?
N2 C22 H22A 108.8 . . ?
C21 C22 H22A 108.8 . . ?
N2 C22 H22B 108.8 . . ?
C21 C22 H22B 108.8 . . ?
H22A C22 H22B 107.7 . . ?
N2 C23 H23A 109.5 . . ?
N2 C23 H23B 109.5 . . ?
H23A C23 H23B 109.5 . . ?
N2 C23 H23C 109.5 . . ?
H23A C23 H23C 109.5 . . ?
H23B C23 H23C 109.5 . . ?
N2 C24 H24A 109.5 . . ?
N2 C24 H24B 109.5 . . ?
H24A C24 H24B 109.5 . . ?
N2 C24 H24C 109.5 . . ?
H24A C24 H24C 109.5 . . ?
H24B C24 H24C 109.5 . . ?

loop_
_geom_bond_atom_site_label_1
_geom_bond_atom_site_label_2
_geom_bond_distance
_geom_bond_site_symmetry_2
_geom_bond_publ_flag
P1 O1 1.5639(15) . ?
P1 C1 1.8688(19) . ?
P1 C10 1.872(2) . ?
P1 Na1 3.1765(10) 3_666 ?
Na1 O1 2.2060(17) . ?
Na1 O1 2.2774(17) 3_666 ?
Na1 N2 2.491(2) . ?
Na1 N1 2.558(2) . ?
Na1 Na1 3.1614(18) 3_666 ?
N1 C20 1.463(4) . ?
N1 C19 1.465(4) . ?
N1 C21 1.471(4) . ?
N2 C24 1.461(4) . ?
N2 C23 1.463(4) . ?
N2 C22 1.479(4) . ?
C1 C6 1.417(3) . ?
C1 C2 1.418(3) . ?
C2 C3 1.394(3) . ?
C2 C7 1.517(3) . ?
C3 C4 1.389(3) . ?
C3 H3A 0.9500 . ?
C4 C5 1.393(3) . ?
C4 C8 1.515(3) . ?
C5 C6 1.392(3) . ?
C5 H5A 0.9500 . ?
C6 C9 1.515(3) . ?
C7 H7A 0.9800 . ?
C7 H7B 0.9800 . ?
C7 H7C 0.9800 . ?
C8 H8A 0.9800 . ?
C8 H8B 0.9800 . ?
C8 H8C 0.9800 . ?
C9 H9A 0.9800 . ?
C9 H9B 0.9800 . ?
C9 H9C 0.9800 . ?
C10 C15 1.413(3) . ?
C10 C11 1.415(3) . ?
C11 C12 1.396(3) . ?
C11 C16 1.513(3) . ?
C12 C13 1.388(3) . ?
C12 H12A 0.9500 . ?
C13 C14 1.382(4) . ?
C13 C17 1.521(3) . ?
C14 C15 1.403(3) . ?
C14 H14A 0.9500 . ?
C15 C18 1.511(3) . ?
C16 H16A 0.9800 . ?
C16 H16B 0.9800 . ?
C16 H16C 0.9800 . ?
C17 H17A 0.9800 . ?
C17 H17B 0.9800 . ?
C17 H17C 0.9800 . ?
C18 H18A 0.9800 . ?
C18 H18B 0.9800 . ?
C18 H18C 0.9800 . ?
C19 H19A 0.9800 . ?
C19 H19B 0.9800 . ?
C19 H19C 0.9800 . ?
C20 H20A 0.9800 . ?
C20 H20B 0.9800 . ?
C20 H20C 0.9800 . ?
C21 C22 1.493(4) . ?
C21 H21A 0.9900 . ?
C21 H21B 0.9900 . ?
C22 H22A 0.9900 . ?
C22 H22B 0.9900 . ?
C23 H23A 0.9800 . ?
C23 H23B 0.9800 . ?
C23 H23C 0.9800 . ?
C24 H24A 0.9800 . ?
C24 H24B 0.9800 . ?
C24 H24C 0.9800 . ?
